data_8103962
loop_
_publ_author_name
'Hidalgo, H.'
'Keremidchieva, B.'
'Veintemillas, S.'
'Balarew, C.'
'Rodriguez-Clemente, R.'
'Molins, E.'
'Spasov, V.'

_publ_section_title
;
 Crystal structure of dipotassium trimanganese tetrakis(sulfate)
 pentahydrate K2 Mn3 (S O4)4 (H2 O)5
;
_journal_name_full 'Zeitschrift fuer Kristallographie (149,1979-)'
_journal_page_first 153
_journal_page_last 157
_journal_volume 211
_journal_year 1996
_chemical_formula_sum 'H10 K2 Mn3 O21 S4'
_chemical_name_systematic 'K2 Mn3 (S O4)4 (H2 O)5'
_space_group_IT_number 14
_symmetry_space_group_name_Hall '-P 2yab'
_symmetry_space_group_name_H-M 'P 1 21/a 1'
_cell_angle_alpha 90
_cell_angle_beta 103.96
_cell_angle_gamma 90
_cell_formula_units_Z 4
_cell_length_a 9.969
_cell_length_b 9.75
_cell_length_c 19.168
_cell_volume 1808.059
_citation_journal_id_ASTM ZEKRDZ
_cod_data_source_file Hidalgo_ZEKRDZ_1996_1808.cif
_cod_data_source_block H10K2Mn3O21S4
_cod_original_sg_symbol_Hall '-P 2ybc (z,y,-x)'
_cod_database_code 8103962

loop_
_symmetry_equiv_pos_as_xyz
x,y,z
-x+1/2,y+1/2,-z
-x,-y,-z
x-1/2,-y-1/2,z

loop_
_atom_site_label
_atom_site_type_symbol
_atom_site_fract_x
_atom_site_fract_y
_atom_site_fract_z
_atom_site_occupancy
_atom_site_U_iso_or_equiv
O1 O-2 0.8251 0.52323 0.62763 1 0.0
O5 O-2 0.77244 0.31837 0.89715 1 0.0
S1 S+6 0.72122 0.47655 0.56532 1 0.0
O10 O-2 0.08492 0.19974 0.7453 1 0.0
H7 H+1 0.47626 0.74975 0.96838 1 0.0
H4 H+1 -0.01222 0.35814 0.88549 1 0.0
O18 O-2 0.03981 0.41381 0.87645 1 0.0
S2 S+6 0.70149 0.41422 0.93592 1 0.0
O15 O-2 0.25107 0.70733 0.80481 1 0.0
O3 O-2 0.58762 0.45295 0.58362 1 0.0
O21 O-2 0.49408 0.80915 0.53509 1 0.0
K1 K+1 0.36239 0.65003 0.61966 1 0.0
H8 H+1 0.41234 0.80966 0.91237 1 0.0
H1 H+1 0.43883 0.91718 0.3601 1 0.0
K2 K+1 -0.20963 0.51129 0.7622 1 0.0
O7 O-2 0.79388 0.44817 1.00503 1 0.0
H6 H+1 0.41543 0.43357 0.91673 1 0.0
H10 H+1 0.53743 0.82444 0.57274 1 0.0
S3 S+6 -0.05469 0.1412 0.73156 1 0.0
H2 H+1 0.33485 0.85951 0.37513 1 0.0
O13 O-2 0.12951 0.50706 0.74636 1 0.0
S4 S+6 0.1308 0.65852 0.74947 1 0.0
O4 O-2 0.70434 0.58093 0.50831 1 0.0
H9 H+1 0.42822 0.85827 0.52518 1 0.0
H5 H+1 0.31244 0.50718 0.92354 1 0.0
O8 O-2 0.57717 0.34506 0.9502 1 0.0
Mn3 Mn+2 -0.05728 0.21649 0.557 1 0.0
O6 O-2 0.65862 0.53629 0.89143 1 0.0
O20 O-2 0.48545 0.77501 0.92965 1 0.0
O2 O-2 0.76439 0.34912 0.53591 1 0.0
O9 O-2 -0.1251 0.15593 0.65492 1 0.0
O12 O-2 -0.13321 0.21353 0.77635 1 0.0
O14 O-2 0.00405 0.70465 0.76948 1 0.0
Mn1 Mn+2 0.46341 0.63868 0.83944 1 0.0
O11 O-2 -0.04501 -0.00628 0.74874 1 0.0
Mn2 Mn+2 0.19595 0.34492 0.82088 1 0.0
H3 H+1 0.07101 0.45439 0.91356 1 0.0
O17 O-2 0.4154 0.87618 0.38979 1 0.0
O16 O-2 0.13504 0.71382 0.6794 1 0.0
O19 O-2 0.35303 0.47959 0.89535 1 0.0
